data_4025055
loop_
_publ_author_name
'Masahide Tominaga'
'Hyuma Masu'
'Isao Azumaya'

_publ_contact_author_address
;Faculty of Pharmaceutical Sciences at Kagawa Campus,
Tokushima Bunri University,
1314-1 Shido, Sanuki, Kagawa 769-2193, JAPAN
;
_publ_contact_author_email azumayai@kph.bunri-u.ac.jp
_publ_contact_author_fax +81-87-894-0181
_publ_contact_author_name 'Isao Azumaya'
_publ_contact_author_phone +81-87-894-5111x6308
_publ_section_title
;
Construction and Charge-Transfer Complexation of Adamantane-Based
Macrocycles and a Cage with Aromatic Ring Moieties
;
_journal_name_full 'Journal of Organic Chemistry'
_journal_page_first 8754
_journal_page_last 8760
_journal_paper_doi 10.1021/jo9018842
_journal_volume 74
_journal_year 2009
_chemical_formula_sum 'C92 H89 N3 O24'
_chemical_formula_weight 1620.66
_chemical_name_systematic
; 
 ? 
;
_space_group_IT_number 15
_symmetry_cell_setting monoclinic
_symmetry_space_group_name_Hall '-C 2yc'
_symmetry_space_group_name_H-M 'C 1 2/c 1'
_atom_sites_solution_hydrogens geom
_atom_sites_solution_primary direct
_atom_sites_solution_secondary difmap
_audit_creation_method SHELXL-97
_cell_angle_alpha 90.00
_cell_angle_beta 90.8630(10)
_cell_angle_gamma 90.00
_cell_formula_units_Z 4
_cell_length_a 11.1208(11)
_cell_length_b 27.950(3)
_cell_length_c 29.147(3)
_cell_measurement_reflns_used 6006
_cell_measurement_temperature 120
_cell_measurement_theta_max 25.62
_cell_measurement_theta_min 2.40
_cell_volume 9058.6(16)
_computing_cell_refinement 'APEX2 (Bruker AXS, 2006)'
_computing_data_collection 'APEX2 '
_computing_data_reduction 'SAINT (Bruker AXS, 2004)'
_computing_molecular_graphics 'XSHEL (Bruker AXS,2002)'
_computing_publication_material 'XCIF (Bruker AXS, 2001)'
_computing_structure_refinement 'SHELXL-97 (Sheldrick, 1997)'
_computing_structure_solution 'SHELXS-97 (Sheldrick, 1997)'
_diffrn_ambient_temperature 120
_diffrn_detector_area_resol_mean 8.333
_diffrn_measured_fraction_theta_full 0.998
_diffrn_measured_fraction_theta_max 0.912
_diffrn_measurement_device_type 'Bruker APEXII CCD area detector'
_diffrn_measurement_method 'phi and omega scans'
_diffrn_radiation_monochromator graphite
_diffrn_radiation_source 'sealed tube'
_diffrn_radiation_type MoK\a
_diffrn_radiation_wavelength 0.71073
_diffrn_reflns_av_R_equivalents 0.0242
_diffrn_reflns_av_sigmaI/netI 0.0389
_diffrn_reflns_limit_h_max 13
_diffrn_reflns_limit_h_min -11
_diffrn_reflns_limit_k_max 35
_diffrn_reflns_limit_k_min -35
_diffrn_reflns_limit_l_max 27
_diffrn_reflns_limit_l_min -36
_diffrn_reflns_number 22262
_diffrn_reflns_theta_full 25.00
_diffrn_reflns_theta_max 27.19
_diffrn_reflns_theta_min 1.62
_exptl_absorpt_coefficient_mu 0.086
_exptl_absorpt_correction_T_max 0.9830
_exptl_absorpt_correction_T_min 0.9663
_exptl_absorpt_correction_type empirical
_exptl_absorpt_process_details
;
SADABS Sheldrick 1996
;
_exptl_crystal_colour yellow
_exptl_crystal_density_diffrn 1.188
_exptl_crystal_density_method 'not measured'
_exptl_crystal_description prismatic
_exptl_crystal_F_000 3416
_exptl_crystal_size_max 0.40
_exptl_crystal_size_mid 0.30
_exptl_crystal_size_min 0.20
_refine_diff_density_max 0.911
_refine_diff_density_min -0.341
_refine_diff_density_rms 0.066
_refine_ls_extinction_method none
_refine_ls_goodness_of_fit_ref 1.079
_refine_ls_hydrogen_treatment constr
_refine_ls_matrix_type full
_refine_ls_number_parameters 554
_refine_ls_number_reflns 9201
_refine_ls_number_restraints 6
_refine_ls_restrained_S_all 1.078
_refine_ls_R_factor_all 0.1000
_refine_ls_R_factor_gt 0.0726
_refine_ls_shift/su_max 0.001
_refine_ls_shift/su_mean 0.000
_refine_ls_structure_factor_coef Fsqd
_refine_ls_weighting_details 'calc w=1/[\s^2^(Fo^2^)+(0.1392P)^2^+2.5220P] where P=(Fo^2^+2Fc^2^)/3'
_refine_ls_weighting_scheme calc
_refine_ls_wR_factor_gt 0.2157
_refine_ls_wR_factor_ref 0.2330
_reflns_number_gt 6045
_reflns_number_total 9201
_reflns_threshold_expression >2sigma
_cod_data_source_file jo9018842_si_006.cif
_cod_data_source_block a0906142mas
_cod_depositor_comments
;
The following automatic conversions were performed:
'_symmetry_cell_setting' value 'Monoclinic' changed to 'monoclinic'
according to '/home/saulius/struct/CIF-dictionaries/cif_core.dic'
dictionary named 'cif_core.dic' version 2.4.1 from 2010-06-29.

Automatic conversion script
Id: cif_fix_enum 1527 2010-12-29 10:47:43Z saulius 
;
_cod_original_sg_symbol_H-M 'C2/c  '
_cod_database_code 4025055

loop_
_symmetry_equiv_pos_as_xyz
'x, y, z'
'-x, y, -z+1/2'
'x+1/2, y+1/2, z'
'-x+1/2, y+1/2, -z+1/2'
'-x, -y, -z'
'x, -y, z-1/2'
'-x+1/2, -y+1/2, -z'
'x+1/2, -y+1/2, z-1/2'

loop_
_atom_site_label
_atom_site_type_symbol
_atom_site_fract_x
_atom_site_fract_y
_atom_site_fract_z
_atom_site_U_iso_or_equiv
_atom_site_adp_type
_atom_site_occupancy
_atom_site_symmetry_multiplicity
_atom_site_calc_flag
_atom_site_refinement_flags
_atom_site_disorder_assembly
_atom_site_disorder_group
C31A C 1.1020(6) 0.3297(2) 0.4079(4) 0.110(4) Uani 0.615(12) 1 d P A 1
H31A H 1.1571 0.3559 0.4158 0.165 Uiso 0.615(12) 1 calc PR A 1
H31B H 1.1408 0.3081 0.3862 0.165 Uiso 0.615(12) 1 calc PR A 1
H31C H 1.0816 0.3120 0.4357 0.165 Uiso 0.615(12) 1 calc PR A 1
C31B C 1.030(2) 0.3794(6) 0.4098(5) 0.159(10) Uani 0.385(12) 1 d PU A 2
H31D H 0.9639 0.4016 0.4160 0.238 Uiso 0.38 1 calc P A 2
H31E H 1.0939 0.3964 0.3937 0.238 Uiso 0.38 1 calc P A 2
H31F H 1.0618 0.3666 0.4388 0.238 Uiso 0.38 1 calc P A 2
C43 C 0.6831(3) 0.01893(13) -0.03547(9) 0.0547(8) Uani 1 1 d . . .
H43A H 0.7459 -0.0049 -0.0427 0.066 Uiso 1 1 calc R . .
H43B H 0.6106 0.0112 -0.0542 0.066 Uiso 1 1 calc R . .
C1 C 0.6201(2) 0.14171(9) 0.45867(8) 0.0332(6) Uani 1 1 d . . .
H1 H 0.5457 0.1349 0.4764 0.040 Uiso 1 1 calc R . .
C2 C 0.6104(2) 0.11642(9) 0.41177(8) 0.0307(5) Uani 1 1 d . . .
H2A H 0.5383 0.1281 0.3948 0.037 Uiso 1 1 calc R . .
H2B H 0.6017 0.0815 0.4164 0.037 Uiso 1 1 calc R . .
C3 C 0.6316(2) 0.19594(9) 0.45228(9) 0.0363(6) Uani 1 1 d . . .
H3A H 0.6362 0.2118 0.4826 0.044 Uiso 1 1 calc R . .
H3B H 0.5600 0.2083 0.4356 0.044 Uiso 1 1 calc R . .
C4 C 0.7295(2) 0.12219(9) 0.48561(8) 0.0332(6) Uani 1 1 d . . .
H4A H 0.7343 0.1375 0.5162 0.040 Uiso 1 1 calc R . .
H4B H 0.7207 0.0872 0.4900 0.040 Uiso 1 1 calc R . .
C5 C 0.7241(2) 0.12670(8) 0.38364(8) 0.0294(5) Uani 1 1 d . . .
C6 C 0.7367(2) 0.18120(8) 0.37824(8) 0.0315(5) Uani 1 1 d . . .
H6A H 0.6662 0.1936 0.3609 0.038 Uiso 1 1 calc R . .
H6B H 0.8094 0.1882 0.3603 0.038 Uiso 1 1 calc R . .
C7 C 0.7460(2) 0.20719(9) 0.42496(9) 0.0345(6) Uani 1 1 d . . .
C8 C 0.8547(2) 0.18707(9) 0.45212(9) 0.0340(6) Uani 1 1 d . . .
H8A H 0.9294 0.1943 0.4354 0.041 Uiso 1 1 calc R . .
H8B H 0.8599 0.2030 0.4824 0.041 Uiso 1 1 calc R . .
C9 C 0.8448(2) 0.13264(9) 0.45906(8) 0.0313(5) Uani 1 1 d . . .
C10 C 0.8353(2) 0.10856(8) 0.41131(8) 0.0285(5) Uani 1 1 d . . .
H10A H 0.8294 0.0735 0.4152 0.034 Uiso 1 1 calc R . .
H10B H 0.9091 0.1154 0.3939 0.034 Uiso 1 1 calc R . .
C11 C 0.7165(2) 0.10130(9) 0.33745(8) 0.0298(5) Uani 1 1 d . . .
C12 C 0.7245(2) 0.05137(9) 0.33570(8) 0.0311(5) Uani 1 1 d . . .
H12 H 0.7353 0.0337 0.3633 0.037 Uiso 1 1 calc R . .
C13 C 0.7170(2) 0.02722(9) 0.29407(8) 0.0317(5) Uani 1 1 d . . .
C14 C 0.7003(2) 0.05297(9) 0.25328(8) 0.0318(5) Uani 1 1 d . . .
C15 C 0.6928(2) 0.10218(9) 0.25494(8) 0.0328(5) Uani 1 1 d . . .
C16 C 0.7004(2) 0.12663(9) 0.29651(8) 0.0321(5) Uani 1 1 d . . .
H16 H 0.6946 0.1605 0.2970 0.038 Uiso 1 1 calc R . .
C17 C 0.7269(3) -0.04934(10) 0.32985(10) 0.0544(8) Uani 1 1 d . . .
H17A H 0.7969 -0.0408 0.3490 0.082 Uiso 1 1 calc R . .
H17B H 0.7314 -0.0833 0.3216 0.082 Uiso 1 1 calc R . .
H17C H 0.6531 -0.0435 0.3470 0.082 Uiso 1 1 calc R . .
C18 C 0.6668(4) 0.17461(11) 0.21162(11) 0.0661(10) Uani 1 1 d . . .
H18A H 0.5942 0.1836 0.2282 0.099 Uiso 1 1 calc R . .
H18B H 0.6594 0.1853 0.1797 0.099 Uiso 1 1 calc R . .
H18C H 0.7371 0.1898 0.2262 0.099 Uiso 1 1 calc R . .
C19 C 0.5834(2) 0.02716(10) 0.18948(8) 0.0362(6) Uani 1 1 d . . .
H19A H 0.5387 0.0571 0.1952 0.043 Uiso 1 1 calc R . .
H19B H 0.5364 0.0001 0.2018 0.043 Uiso 1 1 calc R . .
C20 C 0.6004(2) 0.02085(9) 0.14063(9) 0.0357(6) Uani 1 1 d . . .
C21 C 0.6172(2) 0.01702(10) 0.10008(9) 0.0372(6) Uani 1 1 d . . .
C22 C 0.6367(2) 0.01498(11) 0.05373(9) 0.0422(7) Uani 1 1 d . . .
C23 C 0.6537(3) 0.01527(11) 0.01349(9) 0.0456(7) Uani 1 1 d . . .
C24 C 0.7607(2) 0.26078(9) 0.41460(9) 0.0374(6) Uani 1 1 d . . .
C25 C 0.6588(3) 0.28957(9) 0.40587(9) 0.0407(6) Uani 1 1 d . . .
H25 H 0.5807 0.2768 0.4103 0.049 Uiso 1 1 calc R . .
C26 C 0.6715(3) 0.33647(10) 0.39078(9) 0.0462(7) Uani 1 1 d . . .
C27 C 0.7852(3) 0.35589(10) 0.38436(10) 0.0494(8) Uani 1 1 d . . .
C28 C 0.8855(3) 0.32841(11) 0.39414(11) 0.0539(8) Uani 1 1 d . A .
C29 C 0.8728(3) 0.28130(10) 0.40937(11) 0.0504(7) Uani 1 1 d . . .
H29 H 0.9426 0.2630 0.4163 0.061 Uiso 1 1 calc R . .
C30 C 0.4589(3) 0.34861(13) 0.38837(14) 0.0691(10) Uani 1 1 d . . .
H30A H 0.4508 0.3403 0.4208 0.104 Uiso 1 1 calc R . .
H30B H 0.4449 0.3201 0.3695 0.104 Uiso 1 1 calc R . .
H30C H 0.3998 0.3733 0.3801 0.104 Uiso 1 1 calc R . .
C32 C 0.7709(4) 0.41138(12) 0.32268(13) 0.0650(10) Uani 1 1 d . . .
H32A H 0.7421 0.4447 0.3190 0.078 Uiso 1 1 calc R . .
H32B H 0.7049 0.3898 0.3127 0.078 Uiso 1 1 calc R . .
C33 C 0.8734(4) 0.40404(11) 0.29284(14) 0.0620(10) Uani 1 1 d . . .
C34 C 0.9549(4) 0.40242(10) 0.26537(13) 0.0619(10) Uani 1 1 d . . .
C35 C 0.9589(2) 0.11319(9) 0.48335(8) 0.0337(6) Uani 1 1 d . . .
C36 C 1.0695(2) 0.12898(11) 0.46896(10) 0.0442(7) Uani 1 1 d . . .
H36 H 1.0734 0.1513 0.4444 0.053 Uiso 1 1 calc R . .
C37 C 1.1753(2) 0.11295(11) 0.48952(10) 0.0448(7) Uani 1 1 d . . .
C38 C 1.1708(2) 0.07932(11) 0.52463(9) 0.0424(7) Uani 1 1 d . . .
C39 C 1.0598(3) 0.06195(10) 0.53791(9) 0.0415(6) Uani 1 1 d . . .
C40 C 0.9535(2) 0.07905(10) 0.51780(8) 0.0376(6) Uani 1 1 d . . .
H40 H 0.8779 0.0674 0.5276 0.045 Uiso 1 1 calc R . .
C41 C 1.2951(4) 0.1527(2) 0.43604(16) 0.1013(18) Uani 1 1 d . . .
H41A H 1.2427 0.1372 0.4131 0.152 Uiso 1 1 calc R . .
H41B H 1.3784 0.1519 0.4256 0.152 Uiso 1 1 calc R . .
H41C H 1.2699 0.1860 0.4401 0.152 Uiso 1 1 calc R . .
C42 C 0.9534(3) 0.00642(13) 0.58372(11) 0.0568(8) Uani 1 1 d . . .
H42A H 0.8977 0.0306 0.5953 0.085 Uiso 1 1 calc R . .
H42B H 0.9676 -0.0180 0.6073 0.085 Uiso 1 1 calc R . .
H42C H 0.9185 -0.0086 0.5562 0.085 Uiso 1 1 calc R . .
C44 C 1.0000 0.01112(19) 0.2500 0.0576(12) Uani 1 2 d S . .
C45 C 0.9640(3) 0.03474(14) 0.21136(13) 0.0617(9) Uani 1 1 d . . .
H45 H 0.9395 0.0176 0.1847 0.074 Uiso 1 1 calc R . .
C46 C 0.9640(3) 0.08402(15) 0.21164(12) 0.0611(9) Uani 1 1 d . . .
C47 C 1.0000 0.10996(19) 0.2500 0.0630(13) Uani 1 2 d S . .
H47 H 1.0000 0.1439 0.2500 0.076 Uiso 1 2 calc SR . .
N1 N 1.0000 -0.0415(2) 0.2500 0.0918(18) Uani 1 2 d S . .
N2 N 0.9234(3) 0.11039(18) 0.17157(14) 0.0843(11) Uani 1 1 d . . .
O10 O 0.9891(3) -0.06198(13) 0.21240(17) 0.1233(15) Uani 1 1 d . . .
O11 O 0.8805(3) 0.08746(16) 0.13966(11) 0.1049(11) Uani 1 1 d . . .
O12 O 0.9341(3) 0.15379(15) 0.17056(13) 0.1122(13) Uani 1 1 d . . .
O1 O 0.72574(18) -0.02107(6) 0.28932(6) 0.0420(5) Uani 1 1 d . . .
O2 O 0.70030(15) 0.02915(6) 0.21178(5) 0.0365(4) Uani 1 1 d . . .
O3 O 0.68084(19) 0.12396(7) 0.21275(6) 0.0449(5) Uani 1 1 d . . .
O4 O 0.5765(2) 0.36623(8) 0.38065(8) 0.0632(7) Uani 1 1 d . . .
O5 O 0.7976(2) 0.40283(7) 0.37034(8) 0.0646(7) Uani 1 1 d . . .
O6 O 0.9951(3) 0.34880(12) 0.38746(12) 0.0963(11) Uani 1 1 d . . .
O7 O 1.28699(18) 0.12822(9) 0.47814(8) 0.0609(6) Uani 1 1 d . . .
O8 O 1.27506(18) 0.06549(8) 0.54775(6) 0.0521(6) Uani 1 1 d . . .
O9 O 1.06411(19) 0.02861(8) 0.57255(6) 0.0511(5) Uani 1 1 d . . .

loop_
_atom_site_aniso_label
_atom_site_aniso_U_11
_atom_site_aniso_U_22
_atom_site_aniso_U_33
_atom_site_aniso_U_23
_atom_site_aniso_U_13
_atom_site_aniso_U_12
C31A 0.067(5) 0.057(4) 0.204(10) 0.019(5) -0.066(5) -0.020(3)
C31B 0.29(2) 0.116(12) 0.075(8) -0.048(8) 0.049(11) -0.144(15)
C43 0.0508(18) 0.082(2) 0.0318(14) -0.0159(14) 0.0026(12) -0.0364(16)
C1 0.0294(13) 0.0414(14) 0.0291(12) 0.0029(10) 0.0045(10) 0.0099(11)
C2 0.0281(12) 0.0352(13) 0.0286(12) 0.0003(10) -0.0023(9) 0.0087(10)
C3 0.0329(14) 0.0416(14) 0.0343(13) -0.0052(11) -0.0006(10) 0.0149(11)
C4 0.0341(13) 0.0389(13) 0.0265(12) 0.0008(10) 0.0011(10) 0.0115(11)
C5 0.0297(12) 0.0332(12) 0.0251(12) 0.0009(9) -0.0013(9) 0.0100(10)
C6 0.0304(13) 0.0331(12) 0.0309(12) 0.0009(10) -0.0031(9) 0.0080(10)
C7 0.0342(14) 0.0342(13) 0.0350(13) -0.0040(10) -0.0021(10) 0.0114(11)
C8 0.0328(13) 0.0364(13) 0.0325(13) -0.0057(10) -0.0033(10) 0.0080(11)
C9 0.0320(13) 0.0365(13) 0.0254(12) -0.0019(10) -0.0023(9) 0.0109(10)
C10 0.0293(12) 0.0305(12) 0.0258(11) 0.0027(9) 0.0015(9) 0.0094(10)
C11 0.0261(12) 0.0345(12) 0.0289(12) 0.0004(10) 0.0009(9) 0.0062(10)
C12 0.0353(13) 0.0326(12) 0.0253(12) 0.0023(9) -0.0022(9) 0.0028(10)
C13 0.0285(13) 0.0327(12) 0.0339(13) -0.0003(10) -0.0006(10) 0.0059(10)
C14 0.0278(12) 0.0430(14) 0.0247(12) -0.0046(10) 0.0027(9) 0.0032(10)
C15 0.0379(14) 0.0370(13) 0.0238(12) 0.0050(10) 0.0044(10) 0.0059(11)
C16 0.0349(13) 0.0315(12) 0.0297(12) 0.0027(10) 0.0002(10) 0.0064(10)
C17 0.083(2) 0.0334(14) 0.0468(17) 0.0013(13) -0.0119(15) 0.0092(15)
C18 0.118(3) 0.0448(17) 0.0361(16) 0.0151(13) 0.0067(17) 0.0200(19)
C19 0.0330(14) 0.0419(14) 0.0337(13) -0.0024(11) 0.0015(10) 0.0011(11)
C20 0.0393(14) 0.0359(13) 0.0319(13) -0.0018(10) -0.0013(10) 0.0007(11)
C21 0.0311(13) 0.0436(15) 0.0371(15) -0.0100(11) -0.0006(10) -0.0025(11)
C22 0.0329(14) 0.0559(17) 0.0379(15) -0.0145(12) -0.0005(11) -0.0123(12)
C23 0.0403(15) 0.0606(18) 0.0357(15) -0.0113(13) -0.0014(11) -0.0225(13)
C24 0.0436(15) 0.0336(13) 0.0348(13) -0.0043(11) -0.0045(11) 0.0096(11)
C25 0.0469(16) 0.0352(14) 0.0398(15) -0.0055(11) -0.0057(12) 0.0105(12)
C26 0.064(2) 0.0346(14) 0.0397(15) -0.0059(12) -0.0089(13) 0.0201(14)
C27 0.071(2) 0.0318(14) 0.0447(16) -0.0014(12) -0.0125(14) 0.0061(14)
C28 0.059(2) 0.0497(17) 0.0525(18) 0.0073(14) -0.0065(15) -0.0029(15)
C29 0.0492(18) 0.0423(16) 0.0597(19) 0.0090(14) -0.0043(14) 0.0133(14)
C30 0.061(2) 0.056(2) 0.090(3) -0.0084(18) -0.0056(19) 0.0288(17)
C32 0.086(3) 0.0420(17) 0.067(2) 0.0141(16) -0.0162(19) 0.0024(17)
C33 0.091(3) 0.0340(16) 0.060(2) 0.0074(15) -0.025(2) 0.0004(17)
C34 0.099(3) 0.0313(14) 0.054(2) 0.0014(13) -0.0254(19) 0.0012(16)
C35 0.0339(14) 0.0404(14) 0.0268(12) -0.0023(10) -0.0013(10) 0.0127(11)
C36 0.0371(15) 0.0572(17) 0.0384(15) 0.0099(13) 0.0002(11) 0.0124(13)
C37 0.0333(15) 0.0607(18) 0.0404(15) 0.0060(13) -0.0004(11) 0.0129(13)
C38 0.0363(15) 0.0589(17) 0.0318(13) 0.0010(12) -0.0063(11) 0.0208(13)
C39 0.0472(16) 0.0507(16) 0.0265(12) 0.0006(11) -0.0037(11) 0.0171(13)
C40 0.0360(14) 0.0470(15) 0.0297(13) -0.0003(11) -0.0047(10) 0.0113(12)
C41 0.044(2) 0.165(5) 0.096(3) 0.063(3) 0.008(2) 0.007(2)
C42 0.056(2) 0.068(2) 0.0459(18) 0.0194(15) 0.0032(14) 0.0185(16)
C44 0.026(2) 0.073(3) 0.074(3) 0.000 0.011(2) 0.000
C45 0.0382(17) 0.081(3) 0.067(2) -0.0085(18) 0.0160(15) -0.0013(16)
C46 0.0436(18) 0.086(3) 0.055(2) 0.0046(18) 0.0216(15) 0.0032(17)
C47 0.046(3) 0.064(3) 0.080(4) 0.000 0.030(2) 0.000
N1 0.041(3) 0.071(3) 0.164(6) 0.000 0.006(3) 0.000
N2 0.063(2) 0.116(3) 0.075(3) 0.019(2) 0.0290(18) 0.002(2)
O10 0.077(2) 0.090(2) 0.202(4) -0.057(2) -0.018(2) -0.0072(18)
O11 0.085(2) 0.170(4) 0.0605(18) 0.006(2) 0.0263(16) 0.008(2)
O12 0.096(2) 0.109(3) 0.133(3) 0.059(2) 0.042(2) 0.006(2)
O1 0.0566(12) 0.0335(9) 0.0356(10) -0.0036(8) -0.0080(8) 0.0064(8)
O2 0.0344(10) 0.0477(11) 0.0274(9) -0.0061(7) -0.0007(7) 0.0057(8)
O3 0.0650(13) 0.0439(11) 0.0259(9) 0.0048(8) 0.0044(8) 0.0038(9)
O4 0.0832(18) 0.0421(11) 0.0642(15) 0.0047(10) -0.0048(12) 0.0279(12)
O5 0.1020(19) 0.0335(11) 0.0578(14) -0.0005(9) -0.0198(12) 0.0030(11)
O6 0.0654(18) 0.091(2) 0.132(3) 0.055(2) -0.0167(17) -0.0110(15)
O7 0.0352(11) 0.0855(16) 0.0619(14) 0.0223(12) -0.0033(9) 0.0094(11)
O8 0.0404(11) 0.0811(15) 0.0346(10) 0.0031(10) -0.0087(8) 0.0248(10)
O9 0.0537(13) 0.0645(13) 0.0348(10) 0.0133(9) -0.0042(9) 0.0175(10)

loop_
_atom_type_symbol
_atom_type_description
_atom_type_scat_dispersion_real
_atom_type_scat_dispersion_imag
_atom_type_scat_source
C C 0.0033 0.0016 'International Tables Vol C Tables 4.2.6.8 and 6.1.1.4'
H H 0.0000 0.0000 'International Tables Vol C Tables 4.2.6.8 and 6.1.1.4'
N N 0.0061 0.0033 'International Tables Vol C Tables 4.2.6.8 and 6.1.1.4'
O O 0.0106 0.0060 'International Tables Vol C Tables 4.2.6.8 and 6.1.1.4'

loop_
_geom_angle_atom_site_label_1
_geom_angle_atom_site_label_2
_geom_angle_atom_site_label_3
_geom_angle
_geom_angle_site_symmetry_1
_geom_angle_site_symmetry_3
_geom_angle_publ_flag
O6 C31A H31A 109.5 . . ?
O6 C31A H31B 109.5 . . ?
O6 C31A H31C 109.5 . . ?
O6 C31B H31D 109.5 . . ?
O6 C31B H31E 109.5 . . ?
H31D C31B H31E 109.5 . . ?
O6 C31B H31F 109.5 . . ?
H31D C31B H31F 109.5 . . ?
H31E C31B H31F 109.5 . . ?
O8 C43 C23 112.6(2) 2_755 . ?
O8 C43 H43A 109.1 2_755 . ?
C23 C43 H43A 109.1 . . ?
O8 C43 H43B 109.1 2_755 . ?
C23 C43 H43B 109.1 . . ?
H43A C43 H43B 107.8 . . ?
C3 C1 C4 110.3(2) . . ?
C3 C1 C2 110.5(2) . . ?
C4 C1 C2 109.56(19) . . ?
C3 C1 H1 108.8 . . ?
C4 C1 H1 108.8 . . ?
C2 C1 H1 108.8 . . ?
C1 C2 C5 109.8(2) . . ?
C1 C2 H2A 109.7 . . ?
C5 C2 H2A 109.7 . . ?
C1 C2 H2B 109.7 . . ?
C5 C2 H2B 109.7 . . ?
H2A C2 H2B 108.2 . . ?
C1 C3 C7 109.58(19) . . ?
C1 C3 H3A 109.8 . . ?
C7 C3 H3A 109.8 . . ?
C1 C3 H3B 109.8 . . ?
C7 C3 H3B 109.8 . . ?
H3A C3 H3B 108.2 . . ?
C9 C4 C1 109.56(19) . . ?
C9 C4 H4A 109.8 . . ?
C1 C4 H4A 109.8 . . ?
C9 C4 H4B 109.8 . . ?
C1 C4 H4B 109.8 . . ?
H4A C4 H4B 108.2 . . ?
C11 C5 C6 112.03(19) . . ?
C11 C5 C2 110.33(19) . . ?
C6 C5 C2 108.37(19) . . ?
C11 C5 C10 109.90(18) . . ?
C6 C5 C10 107.69(19) . . ?
C2 C5 C10 108.42(18) . . ?
C5 C6 C7 112.36(19) . . ?
C5 C6 H6A 109.1 . . ?
C7 C6 H6A 109.1 . . ?
C5 C6 H6B 109.1 . . ?
C7 C6 H6B 109.1 . . ?
H6A C6 H6B 107.9 . . ?
C24 C7 C8 111.8(2) . . ?
C24 C7 C3 113.0(2) . . ?
C8 C7 C3 107.9(2) . . ?
C24 C7 C6 106.9(2) . . ?
C8 C7 C6 108.84(19) . . ?
C3 C7 C6 108.3(2) . . ?
C9 C8 C7 111.8(2) . . ?
C9 C8 H8A 109.3 . . ?
C7 C8 H8A 109.3 . . ?
C9 C8 H8B 109.3 . . ?
C7 C8 H8B 109.3 . . ?
H8A C8 H8B 107.9 . . ?
C4 C9 C8 108.45(19) . . ?
C4 C9 C35 112.9(2) . . ?
C8 C9 C35 110.4(2) . . ?
C4 C9 C10 108.9(2) . . ?
C8 C9 C10 108.41(19) . . ?
C35 C9 C10 107.68(18) . . ?
C9 C10 C5 111.60(18) . . ?
C9 C10 H10A 109.3 . . ?
C5 C10 H10A 109.3 . . ?
C9 C10 H10B 109.3 . . ?
C5 C10 H10B 109.3 . . ?
H10A C10 H10B 108.0 . . ?
C16 C11 C12 118.8(2) . . ?
C16 C11 C5 121.6(2) . . ?
C12 C11 C5 119.6(2) . . ?
C13 C12 C11 120.9(2) . . ?
C13 C12 H12 119.6 . . ?
C11 C12 H12 119.6 . . ?
O1 C13 C12 124.5(2) . . ?
O1 C13 C14 115.6(2) . . ?
C12 C13 C14 119.8(2) . . ?
C15 C14 O2 120.8(2) . . ?
C15 C14 C13 119.4(2) . . ?
O2 C14 C13 119.6(2) . . ?
O3 C15 C14 114.5(2) . . ?
O3 C15 C16 124.3(2) . . ?
C14 C15 C16 121.1(2) . . ?
C15 C16 C11 120.0(2) . . ?
C15 C16 H16 120.0 . . ?
C11 C16 H16 120.0 . . ?
O1 C17 H17A 109.5 . . ?
O1 C17 H17B 109.5 . . ?
H17A C17 H17B 109.5 . . ?
O1 C17 H17C 109.5 . . ?
H17A C17 H17C 109.5 . . ?
H17B C17 H17C 109.5 . . ?
O3 C18 H18A 109.5 . . ?
O3 C18 H18B 109.5 . . ?
H18A C18 H18B 109.5 . . ?
O3 C18 H18C 109.5 . . ?
H18A C18 H18C 109.5 . . ?
H18B C18 H18C 109.5 . . ?
O2 C19 C20 108.4(2) . . ?
O2 C19 H19A 110.0 . . ?
C20 C19 H19A 110.0 . . ?
O2 C19 H19B 110.0 . . ?
C20 C19 H19B 110.0 . . ?
H19A C19 H19B 108.4 . . ?
C21 C20 C19 177.7(3) . . ?
C20 C21 C22 177.3(3) . . ?
C23 C22 C21 177.2(3) . . ?
C22 C23 C43 174.8(3) . . ?
C29 C24 C25 117.8(2) . . ?
C29 C24 C7 121.6(2) . . ?
C25 C24 C7 120.3(2) . . ?
C26 C25 C24 120.7(3) . . ?
C26 C25 H25 119.7 . . ?
C24 C25 H25 119.7 . . ?
O4 C26 C25 123.9(3) . . ?
O4 C26 C27 115.6(3) . . ?
C25 C26 C27 120.5(3) . . ?
C28 C27 O5 120.4(3) . . ?
C28 C27 C26 119.2(3) . . ?
O5 C27 C26 120.3(3) . . ?
O6 C28 C27 117.4(3) . . ?
O6 C28 C29 122.4(3) . . ?
C27 C28 C29 120.3(3) . . ?
C24 C29 C28 121.5(3) . . ?
C24 C29 H29 119.3 . . ?
C28 C29 H29 119.3 . . ?
O4 C30 H30A 109.5 . . ?
O4 C30 H30B 109.5 . . ?
H30A C30 H30B 109.5 . . ?
O4 C30 H30C 109.5 . . ?
H30A C30 H30C 109.5 . . ?
H30B C30 H30C 109.5 . . ?
O5 C32 C33 113.7(3) . . ?
O5 C32 H32A 108.8 . . ?
C33 C32 H32A 108.8 . . ?
O5 C32 H32B 108.8 . . ?
C33 C32 H32B 108.8 . . ?
H32A C32 H32B 107.7 . . ?
C34 C33 C32 172.8(3) . . ?
C33 C34 C34 177.8(2) . 2_755 ?
C36 C35 C40 119.3(2) . . ?
C36 C35 C9 118.7(2) . . ?
C40 C35 C9 122.0(2) . . ?
C35 C36 C37 121.4(3) . . ?
C35 C36 H36 119.3 . . ?
C37 C36 H36 119.3 . . ?
O7 C37 C36 124.5(3) . . ?
O7 C37 C38 115.8(2) . . ?
C36 C37 C38 119.8(3) . . ?
C39 C38 O8 120.5(2) . . ?
C39 C38 C37 119.0(2) . . ?
O8 C38 C37 120.4(3) . . ?
O9 C39 C38 114.9(2) . . ?
O9 C39 C40 124.1(3) . . ?
C38 C39 C40 121.0(3) . . ?
C35 C40 C39 119.6(3) . . ?
C35 C40 H40 120.2 . . ?
C39 C40 H40 120.2 . . ?
O7 C41 H41A 109.5 . . ?
O7 C41 H41B 109.5 . . ?
H41A C41 H41B 109.5 . . ?
O7 C41 H41C 109.5 . . ?
H41A C41 H41C 109.5 . . ?
H41B C41 H41C 109.5 . . ?
O9 C42 H42A 109.5 . . ?
O9 C42 H42B 109.5 . . ?
H42A C42 H42B 109.5 . . ?
O9 C42 H42C 109.5 . . ?
H42A C42 H42C 109.5 . . ?
H42B C42 H42C 109.5 . . ?
C45 C44 C45 121.9(5) . 2_755 ?
C45 C44 N1 119.0(3) . . ?
C45 C44 N1 119.0(3) 2_755 . ?
C44 C45 C46 118.7(4) . . ?
C44 C45 H45 120.6 . . ?
C46 C45 H45 120.6 . . ?
C45 C46 C47 121.8(4) . . ?
C45 C46 N2 120.3(4) . . ?
C47 C46 N2 117.8(4) . . ?
C46 C47 C46 116.9(5) . 2_755 ?
C46 C47 H47 121.5 . . ?
C46 C47 H47 121.5 2_755 . ?
O10 N1 O10 125.1(6) . 2_755 ?
O10 N1 C44 117.5(3) . . ?
O10 N1 C44 117.5(3) 2_755 . ?
O12 N2 O11 122.8(4) . . ?
O12 N2 C46 119.8(5) . . ?
O11 N2 C46 117.4(4) . . ?
C13 O1 C17 117.8(2) . . ?
C14 O2 C19 113.60(18) . . ?
C15 O3 C18 118.0(2) . . ?
C26 O4 C30 117.6(3) . . ?
C27 O5 C32 115.1(2) . . ?
C31B O6 C28 122.0(10) . . ?
C31B O6 C31A 76.7(13) . . ?
C28 O6 C31A 121.7(4) . . ?
C37 O7 C41 115.8(2) . . ?
C38 O8 C43 113.9(2) . 2_755 ?
C39 O9 C42 116.3(2) . . ?

loop_
_geom_bond_atom_site_label_1
_geom_bond_atom_site_label_2
_geom_bond_distance
_geom_bond_site_symmetry_2
_geom_bond_publ_flag
C31A O6 1.425(7) . ?
C31A H31A 0.9800 . ?
C31A H31B 0.9800 . ?
C31A H31C 0.9800 . ?
C31B O6 1.140(11) . ?
C31B H31D 0.9800 . ?
C31B H31E 0.9800 . ?
C31B H31F 0.9800 . ?
C43 O8 1.429(4) 2_755 ?
C43 C23 1.473(4) . ?
C43 H43A 0.9900 . ?
C43 H43B 0.9900 . ?
C1 C3 1.533(4) . ?
C1 C4 1.538(3) . ?
C1 C2 1.541(3) . ?
C1 H1 1.0000 . ?
C2 C5 1.544(3) . ?
C2 H2A 0.9900 . ?
C2 H2B 0.9900 . ?
C3 C7 1.543(4) . ?
C3 H3A 0.9900 . ?
C3 H3B 0.9900 . ?
C4 C9 1.535(4) . ?
C4 H4A 0.9900 . ?
C4 H4B 0.9900 . ?
C5 C11 1.524(3) . ?
C5 C6 1.538(3) . ?
C5 C10 1.551(3) . ?
C6 C7 1.545(3) . ?
C6 H6A 0.9900 . ?
C6 H6B 0.9900 . ?
C7 C24 1.537(4) . ?
C7 C8 1.541(3) . ?
C8 C9 1.539(4) . ?
C8 H8A 0.9900 . ?
C8 H8B 0.9900 . ?
C9 C35 1.543(3) . ?
C9 C10 1.548(3) . ?
C10 H10A 0.9900 . ?
C10 H10B 0.9900 . ?
C11 C16 1.396(3) . ?
C11 C12 1.400(3) . ?
C12 C13 1.390(3) . ?
C12 H12 0.9500 . ?
C13 O1 1.361(3) . ?
C13 C14 1.400(3) . ?
C14 C15 1.379(4) . ?
C14 O2 1.381(3) . ?
C15 O3 1.377(3) . ?
C15 C16 1.393(3) . ?
C16 H16 0.9500 . ?
C17 O1 1.421(3) . ?
C17 H17A 0.9800 . ?
C17 H17B 0.9800 . ?
C17 H17C 0.9800 . ?
C18 O3 1.425(4) . ?
C18 H18A 0.9800 . ?
C18 H18B 0.9800 . ?
C18 H18C 0.9800 . ?
C19 O2 1.446(3) . ?
C19 C20 1.450(3) . ?
C19 H19A 0.9900 . ?
C19 H19B 0.9900 . ?
C20 C21 1.204(4) . ?
C21 C22 1.372(4) . ?
C22 C23 1.191(4) . ?
C24 C29 1.383(4) . ?
C24 C25 1.409(4) . ?
C25 C26 1.391(4) . ?
C25 H25 0.9500 . ?
C26 O4 1.374(3) . ?
C26 C27 1.391(5) . ?
C27 C28 1.381(4) . ?
C27 O5 1.382(3) . ?
C28 O6 1.362(4) . ?
C28 C29 1.397(4) . ?
C29 H29 0.9500 . ?
C30 O4 1.418(5) . ?
C30 H30A 0.9800 . ?
C30 H30B 0.9800 . ?
C30 H30C 0.9800 . ?
C32 O5 1.436(4) . ?
C32 C33 1.458(6) . ?
C32 H32A 0.9900 . ?
C32 H32B 0.9900 . ?
C33 C34 1.220(5) . ?
C34 C34 1.355(9) 2_755 ?
C35 C36 1.378(4) . ?
C35 C40 1.387(4) . ?
C36 C37 1.386(4) . ?
C36 H36 0.9500 . ?
C37 O7 1.359(4) . ?
C37 C38 1.391(4) . ?
C38 C39 1.387(4) . ?
C38 O8 1.388(3) . ?
C39 O9 1.374(3) . ?
C39 C40 1.396(4) . ?
C40 H40 0.9500 . ?
C41 O7 1.409(4) . ?
C41 H41A 0.9800 . ?
C41 H41B 0.9800 . ?
C41 H41C 0.9800 . ?
C42 O9 1.421(4) . ?
C42 H42A 0.9800 . ?
C42 H42B 0.9800 . ?
C42 H42C 0.9800 . ?
C44 C45 1.360(4) . ?
C44 C45 1.360(4) 2_755 ?
C44 N1 1.471(7) . ?
C45 C46 1.377(5) . ?
C45 H45 0.9500 . ?
C46 C47 1.387(5) . ?
C46 N2 1.447(5) . ?
C47 C46 1.387(5) 2_755 ?
C47 H47 0.9500 . ?
N1 O10 1.241(4) . ?
N1 O10 1.241(4) 2_755 ?
N2 O12 1.219(5) . ?
N2 O11 1.220(5) . ?
O8 C43 1.429(4) 2_755 ?
